data_7218335
loop_
_publ_author_name
'Xie, Jian-Wu'
'Fu, Zu-Kang'
'Pan, Jin-Yun'
'Xu, Dong-Cheng'

_publ_section_title
;
 Organocatalytic Domino Michael/Cyclization Reaction: Efficient Synthesis
 of Multi-functionalized Tetracyclic Spirooxindoles with Multiple
 Stereocenters
;
_journal_name_full 'RSC Adv.'
_journal_paper_doi 10.1039/C4RA07860H
_journal_year 2014
_chemical_formula_moiety 'C25 H18 Br N3 O4 S'
_chemical_formula_sum 'C25 H18 Br N3 O4 S'
_chemical_formula_weight 536.39
_chemical_name_systematic
; 
 ? 
;
_space_group_IT_number 19
_symmetry_cell_setting orthorhombic
_symmetry_space_group_name_Hall 'P 2ac 2ab'
_symmetry_space_group_name_H-M 'P 21 21 21'
_atom_sites_solution_primary direct
_atom_sites_solution_secondary difmap
_audit_creation_method SHELXL-97
_cell_angle_alpha 90.00
_cell_angle_beta 90.00
_cell_angle_gamma 90.00
_cell_formula_units_Z 4
_cell_length_a 7.8034(10)
_cell_length_b 9.5210(13)
_cell_length_c 30.485(4)
_cell_measurement_temperature 296(2)
_cell_volume 2264.9(5)
_computing_cell_refinement 'Bruker XSCANS'
_computing_data_collection 'Bruker XSCANS'
_computing_data_reduction 'Bruker SHELXTL'
_computing_molecular_graphics 'Bruker SHELXTL'
_computing_publication_material 'Bruker SHELXTL'
_computing_structure_refinement 'SHELXL-97 (Sheldrick, 1997)'
_computing_structure_solution 'SHELXS-97 (Sheldrick, 1990)'
_diffrn_ambient_temperature 296(2)
_diffrn_measured_fraction_theta_full 0.965
_diffrn_measured_fraction_theta_max 0.965
_diffrn_measurement_device_type 'Bruker P4'
_diffrn_measurement_method '\w scans'
_diffrn_radiation_monochromator graphite
_diffrn_radiation_source 'fine-focus sealed tube'
_diffrn_radiation_type MoK\a
_diffrn_radiation_wavelength 0.71073
_diffrn_reflns_av_R_equivalents 0.0245
_diffrn_reflns_av_sigmaI/netI 0.0633
_diffrn_reflns_limit_h_max 9
_diffrn_reflns_limit_h_min -9
_diffrn_reflns_limit_k_max 12
_diffrn_reflns_limit_k_min -11
_diffrn_reflns_limit_l_max 39
_diffrn_reflns_limit_l_min -37
_diffrn_reflns_number 11290
_diffrn_reflns_theta_full 27.51
_diffrn_reflns_theta_max 27.51
_diffrn_reflns_theta_min 1.34
_exptl_absorpt_coefficient_mu 1.946
_exptl_absorpt_correction_type none
_exptl_crystal_density_diffrn 1.573
_exptl_crystal_density_method 'not measured'
_exptl_crystal_F_000 1088
_refine_diff_density_max 0.463
_refine_diff_density_min -0.478
_refine_diff_density_rms 0.047
_refine_ls_abs_structure_details 'Flack H D (1983), Acta Cryst. A39, 876-881'
_refine_ls_abs_structure_Flack 0.001(8)
_refine_ls_extinction_method none
_refine_ls_goodness_of_fit_ref 1.004
_refine_ls_matrix_type full
_refine_ls_number_parameters 307
_refine_ls_number_reflns 4963
_refine_ls_number_restraints 0
_refine_ls_restrained_S_all 1.004
_refine_ls_R_factor_all 0.0588
_refine_ls_R_factor_gt 0.0372
_refine_ls_shift/su_max 0.001
_refine_ls_shift/su_mean 0.000
_refine_ls_structure_factor_coef Fsqd
_refine_ls_weighting_details 'calc w=1/[\s^2^(Fo^2^)+(0.0227P)^2^+0.0000P] where P=(Fo^2^+2Fc^2^)/3'
_refine_ls_weighting_scheme calc
_refine_ls_wR_factor_gt 0.0736
_refine_ls_wR_factor_ref 0.0798
_reflns_number_gt 3799
_reflns_number_total 4963
_reflns_threshold_expression >2sigma(I)
_cod_data_source_file c4ra07860h3.cif
_cod_data_source_block a
_cod_depositor_comments
;
The following automatic conversions were performed:

'_symmetry_cell_setting' value 'Orthorhombic' changed to
'orthorhombic' according to
/usr/data/users/saulius/crontab/automatic-downloads/rss-feeds/RSC/lib/dictionaries/cif_core.dic
dictionary named 'cif_core.dic' version 2.4.2 from 2011-04-26.

Automatic conversion script
Id: cif_fix_values 2827 2014-09-09 07:05:25Z andrius 
;
_cod_original_sg_symbol_H-M P2(1)2(1)2(1)
_cod_database_code 7218335

loop_
_symmetry_equiv_pos_as_xyz
'x, y, z'
'-x+1/2, -y, z+1/2'
'-x, y+1/2, -z+1/2'
'x+1/2, -y+1/2, -z'

loop_
_atom_site_label
_atom_site_type_symbol
_atom_site_fract_x
_atom_site_fract_y
_atom_site_fract_z
_atom_site_U_iso_or_equiv
_atom_site_adp_type
_atom_site_occupancy
_atom_site_symmetry_multiplicity
_atom_site_calc_flag
_atom_site_refinement_flags
Br1 Br 0.33099(5) 0.74996(4) 0.204714(10) 0.06854(14) Uani 1 1 d .
O1 O 0.1819(3) 0.32241(17) 0.30478(5) 0.0363(5) Uani 1 1 d .
N1 N -0.0415(3) 0.4677(2) 0.36385(7) 0.0324(5) Uani 1 1 d .
C1 C 0.2168(3) 0.2306(2) 0.43393(7) 0.0277(6) Uani 1 1 d .
S2 S 0.18510(13) 0.64635(7) 0.42867(2) 0.0482(2) Uani 1 1 d .
C2 C 0.0952(3) 0.2489(3) 0.39345(7) 0.0258(5) Uani 1 1 d .
H2A H -0.0227 0.2442 0.4044 0.031 Uiso 1 1 calc R
O2 O -0.1700(3) 0.4379(2) 0.38408(7) 0.0600(6) Uani 1 1 d .
N2 N 0.2428(3) 0.3770(2) 0.44705(7) 0.0331(6) Uani 1 1 d .
H2B H 0.2930 0.3982 0.4713 0.040 Uiso 1 1 calc R
O3 O -0.0376(3) 0.5501(2) 0.33362(7) 0.0515(6) Uani 1 1 d .
C3 C 0.1269(3) 0.4015(2) 0.37827(8) 0.0263(6) Uani 1 1 d .
N3 N 0.2124(3) 0.0381(2) 0.48203(7) 0.0375(6) Uani 1 1 d .
O4 O -0.0226(3) 0.1818(2) 0.48389(6) 0.0447(5) Uani 1 1 d .
C4 C 0.2569(4) 0.3995(3) 0.34017(8) 0.0296(6) Uani 1 1 d .
H4A H 0.3536 0.3426 0.3504 0.035 Uiso 1 1 calc R
C5 C 0.1428(4) 0.1840(2) 0.31463(8) 0.0297(6) Uani 1 1 d .
C6 C 0.1112(3) 0.1417(3) 0.35741(8) 0.0287(6) Uani 1 1 d .
C7 C 0.0768(4) 0.0006(3) 0.36493(9) 0.0357(7) Uani 1 1 d .
H7A H 0.0590 -0.0310 0.3934 0.043 Uiso 1 1 calc R
C8 C 0.0686(4) -0.0931(3) 0.33055(11) 0.0470(8) Uani 1 1 d .
H8A H 0.0458 -0.1874 0.3359 0.056 Uiso 1 1 calc R
C9 C 0.0942(4) -0.0468(3) 0.28815(10) 0.0479(8) Uani 1 1 d .
H9A H 0.0846 -0.1097 0.2649 0.058 Uiso 1 1 calc R
C10 C 0.1336(4) 0.0913(3) 0.27993(9) 0.0423(8) Uani 1 1 d .
H10A H 0.1539 0.1218 0.2514 0.051 Uiso 1 1 calc R
C11 C 0.1857(4) 0.4758(2) 0.41992(8) 0.0300(6) Uani 1 1 d .
C12 C 0.1173(4) 0.1509(3) 0.47037(8) 0.0331(7) Uani 1 1 d .
C13 C 0.3678(4) 0.0321(3) 0.45884(8) 0.0335(7) Uani 1 1 d .
C14 C 0.3783(4) 0.1464(3) 0.42993(8) 0.0314(6) Uani 1 1 d .
C15 C 0.5256(4) 0.1635(3) 0.40577(10) 0.0449(8) Uani 1 1 d .
H15A H 0.5389 0.2413 0.3877 0.054 Uiso 1 1 calc R
C16 C 0.6547(5) 0.0628(4) 0.40876(12) 0.0589(9) Uani 1 1 d .
H16A H 0.7527 0.0719 0.3916 0.071 Uiso 1 1 calc R
C17 C 0.6395(5) -0.0485(3) 0.43634(12) 0.0594(10) Uani 1 1 d .
H17A H 0.7272 -0.1145 0.4378 0.071 Uiso 1 1 calc R
C18 C 0.4958(5) -0.0654(3) 0.46227(11) 0.0496(8) Uani 1 1 d .
H18A H 0.4864 -0.1409 0.4815 0.059 Uiso 1 1 calc R
C19 C 0.1650(5) -0.0603(3) 0.51645(10) 0.0596(9) Uani 1 1 d .
H19A H 0.0544 -0.0357 0.5279 0.089 Uiso 1 1 calc R
H19B H 0.2484 -0.0566 0.5396 0.089 Uiso 1 1 calc R
H19C H 0.1609 -0.1537 0.5046 0.089 Uiso 1 1 calc R
C20 C 0.3346(4) 0.5330(3) 0.32200(8) 0.0301(6) Uani 1 1 d .
C21 C 0.4624(4) 0.6005(3) 0.34484(10) 0.0434(7) Uani 1 1 d .
H21A H 0.4933 0.5681 0.3725 0.052 Uiso 1 1 calc R
C22 C 0.5453(5) 0.7152(3) 0.32741(10) 0.0536(9) Uani 1 1 d .
H22A H 0.6289 0.7612 0.3437 0.064 Uiso 1 1 calc R
C23 C 0.5053(4) 0.7623(3) 0.28602(10) 0.0504(8) Uani 1 1 d .
H23A H 0.5606 0.8399 0.2741 0.060 Uiso 1 1 calc R
C24 C 0.3821(4) 0.6921(3) 0.26289(9) 0.0415(8) Uani 1 1 d .
C25 C 0.2931(4) 0.5791(3) 0.28004(8) 0.0341(7) Uani 1 1 d .
H25A H 0.2075 0.5350 0.2639 0.041 Uiso 1 1 calc R

loop_
_atom_site_aniso_label
_atom_site_aniso_U_11
_atom_site_aniso_U_22
_atom_site_aniso_U_33
_atom_site_aniso_U_23
_atom_site_aniso_U_13
_atom_site_aniso_U_12
Br1 0.0688(3) 0.0928(3) 0.04403(18) 0.03251(19) 0.00922(18) -0.0059(2)
O1 0.0513(13) 0.0325(10) 0.0252(9) -0.0006(7) -0.0021(10) -0.0016(10)
N1 0.0335(15) 0.0314(13) 0.0324(13) -0.0007(10) -0.0039(11) 0.0046(11)
C1 0.0329(17) 0.0258(13) 0.0245(12) 0.0039(10) -0.0009(10) -0.0040(11)
S2 0.0762(6) 0.0281(3) 0.0402(4) -0.0039(3) -0.0009(4) -0.0029(4)
C2 0.0243(14) 0.0282(12) 0.0249(12) 0.0054(11) 0.0002(10) 0.0004(12)
O2 0.0327(13) 0.0810(15) 0.0663(14) 0.0274(12) 0.0149(13) 0.0190(13)
N2 0.0436(15) 0.0316(12) 0.0240(11) -0.0016(9) -0.0074(10) -0.0046(10)
O3 0.0467(14) 0.0490(13) 0.0587(14) 0.0266(11) 0.0006(12) 0.0104(11)
C3 0.0282(16) 0.0239(13) 0.0268(13) 0.0022(10) -0.0023(11) 0.0038(11)
N3 0.0494(18) 0.0327(13) 0.0304(12) 0.0094(10) 0.0038(11) -0.0022(12)
O4 0.0455(14) 0.0539(12) 0.0347(10) 0.0053(9) 0.0172(10) 0.0042(11)
C4 0.0329(16) 0.0317(14) 0.0241(13) -0.0001(11) -0.0012(12) 0.0051(12)
C5 0.0325(17) 0.0272(13) 0.0296(13) -0.0018(10) -0.0005(12) 0.0022(12)
C6 0.0246(16) 0.0274(14) 0.0342(14) -0.0036(11) -0.0016(11) 0.0010(11)
C7 0.0402(19) 0.0299(15) 0.0371(16) 0.0021(12) 0.0008(14) -0.0010(13)
C8 0.054(2) 0.0287(15) 0.059(2) -0.0041(14) -0.0044(17) -0.0029(14)
C9 0.057(2) 0.0409(18) 0.0463(19) -0.0179(14) -0.0060(15) 0.0070(15)
C10 0.052(2) 0.0416(16) 0.0334(15) -0.0042(12) -0.0010(14) 0.0007(15)
C11 0.0329(17) 0.0308(13) 0.0263(13) 0.0004(10) 0.0030(12) -0.0018(13)
C12 0.044(2) 0.0315(14) 0.0237(13) 0.0015(11) 0.0021(13) -0.0003(13)
C13 0.038(2) 0.0297(14) 0.0322(15) 0.0018(11) -0.0057(13) -0.0023(13)
C14 0.0319(17) 0.0358(14) 0.0266(13) 0.0049(11) -0.0042(12) 0.0013(12)
C15 0.0350(19) 0.0546(18) 0.0452(17) 0.0155(15) 0.0019(15) 0.0026(16)
C16 0.032(2) 0.075(2) 0.070(2) 0.0093(18) 0.0018(18) 0.010(2)
C17 0.046(2) 0.056(2) 0.076(2) 0.0091(18) -0.007(2) 0.0213(18)
C18 0.053(2) 0.0377(17) 0.058(2) 0.0115(14) -0.0085(18) 0.0108(16)
C19 0.084(3) 0.0489(18) 0.0457(18) 0.0239(14) 0.009(2) 0.001(2)
C20 0.0303(16) 0.0317(14) 0.0282(13) 0.0017(10) 0.0054(13) 0.0037(13)
C21 0.042(2) 0.0498(18) 0.0385(17) 0.0042(14) -0.0001(15) -0.0053(15)
C22 0.051(2) 0.055(2) 0.054(2) 0.0003(16) -0.0054(17) -0.0193(17)
C23 0.050(2) 0.0461(18) 0.0548(19) 0.0111(16) 0.0101(16) -0.0126(17)
C24 0.041(2) 0.0472(17) 0.0359(15) 0.0124(13) 0.0094(14) 0.0076(14)
C25 0.0340(18) 0.0379(15) 0.0303(14) 0.0050(11) 0.0040(12) 0.0012(13)

loop_
_atom_type_symbol
_atom_type_description
_atom_type_scat_dispersion_real
_atom_type_scat_dispersion_imag
_atom_type_scat_source
C C 0.0033 0.0016 'International Tables Vol C Tables 4.2.6.8 and 6.1.1.4'
H H 0.0000 0.0000 'International Tables Vol C Tables 4.2.6.8 and 6.1.1.4'
N N 0.0061 0.0033 'International Tables Vol C Tables 4.2.6.8 and 6.1.1.4'
O O 0.0106 0.0060 'International Tables Vol C Tables 4.2.6.8 and 6.1.1.4'
S S 0.1246 0.1234 'International Tables Vol C Tables 4.2.6.8 and 6.1.1.4'
Br Br -0.2901 2.4595 'International Tables Vol C Tables 4.2.6.8 and 6.1.1.4'

loop_
_geom_angle_atom_site_label_1
_geom_angle_atom_site_label_2
_geom_angle_atom_site_label_3
_geom_angle
C5 O1 C4 114.51(19)
O3 N1 O2 124.1(3)
O3 N1 C3 117.8(2)
O2 N1 C3 118.1(2)
N2 C1 C14 114.5(2)
N2 C1 C12 109.81(19)
C14 C1 C12 102.6(2)
N2 C1 C2 101.13(18)
C14 C1 C2 120.3(2)
C12 C1 C2 108.4(2)
C6 C2 C3 113.9(2)
C6 C2 C1 116.7(2)
C3 C2 C1 104.12(19)
C11 N2 C1 117.2(2)
N1 C3 C11 107.9(2)
N1 C3 C4 110.8(2)
C11 C3 C4 115.8(2)
N1 C3 C2 109.7(2)
C11 C3 C2 103.60(19)
C4 C3 C2 108.63(19)
C12 N3 C13 112.0(2)
C12 N3 C19 124.1(3)
C13 N3 C19 123.8(3)
O1 C4 C20 108.60(19)
O1 C4 C3 107.8(2)
C20 C4 C3 121.9(2)
C10 C5 O1 117.0(2)
C10 C5 C6 121.8(2)
O1 C5 C6 121.2(2)
C5 C6 C7 118.0(2)
C5 C6 C2 120.3(2)
C7 C6 C2 121.3(2)
C8 C7 C6 120.6(3)
C7 C8 C9 120.0(3)
C10 C9 C8 120.6(3)
C9 C10 C5 118.9(3)
N2 C11 C3 106.9(2)
N2 C11 S2 126.8(2)
C3 C11 S2 126.33(19)
O4 C12 N3 127.0(3)
O4 C12 C1 125.4(2)
N3 C12 C1 107.5(2)
C18 C13 C14 122.2(3)
C18 C13 N3 128.3(3)
C14 C13 N3 109.5(2)
C15 C14 C13 118.5(3)
C15 C14 C1 133.1(2)
C13 C14 C1 108.3(2)
C14 C15 C16 119.2(3)
C17 C16 C15 120.9(3)
C16 C17 C18 121.1(3)
C13 C18 C17 118.0(3)
C21 C20 C25 119.1(3)
C21 C20 C4 119.8(2)
C25 C20 C4 120.6(2)
C20 C21 C22 121.1(3)
C23 C22 C21 120.4(3)
C24 C23 C22 118.3(3)
C23 C24 C25 122.6(3)
C23 C24 Br1 119.2(2)
C25 C24 Br1 118.2(2)
C24 C25 C20 118.5(3)

loop_
_geom_bond_atom_site_label_1
_geom_bond_atom_site_label_2
_geom_bond_distance
Br1 C24 1.899(3)
O1 C5 1.386(3)
O1 C4 1.430(3)
N1 O3 1.211(3)
N1 O2 1.211(3)
N1 C3 1.522(3)
C1 N2 1.464(3)
C1 C14 1.499(4)
C1 C12 1.553(3)
C1 C2 1.566(3)
S2 C11 1.645(2)
C2 C6 1.505(3)
C2 C3 1.545(3)
N2 C11 1.330(3)
C3 C11 1.524(3)
C3 C4 1.542(3)
N3 C12 1.353(3)
N3 C13 1.405(4)
N3 C19 1.455(3)
O4 C12 1.203(3)
C4 C20 1.513(3)
C5 C10 1.380(3)
C5 C6 1.387(4)
C6 C7 1.390(4)
C7 C8 1.377(4)
C8 C9 1.380(4)
C9 C10 1.373(4)
C13 C18 1.368(4)
C13 C14 1.403(3)
C14 C15 1.375(4)
C15 C16 1.394(4)
C16 C17 1.358(4)
C17 C18 1.381(5)
C20 C21 1.376(4)
C20 C25 1.391(3)
C21 C22 1.376(4)
C22 C23 1.375(4)
C23 C24 1.367(4)
C24 C25 1.383(4)
